data_7012876
loop_
_publ_author_name
'Vei, Ino C.'
'Pascu, Sofia I.'
'Green, Malcolm L. H.'
'Green, Jennifer C.'
'Schilling, Richard E.'
'Anderson, Grant D. W.'
'Rees, Leigh H.'

_publ_section_title
;
 Synthesis and study of new binuclear compounds containing bridging
 (&#xFFFD;-CN)B(C6F5)3 and (&#xFFFD;-NC)B(C6F5)3 systems
;
_journal_issue 12
_journal_name_full 'Dalton Transactions'
_journal_page_first 2550
_journal_paper_doi 10.1039/b302163g
_journal_year 2003
_chemical_compound_source
;
synthesis as described
;
_chemical_formula_moiety 'C31 H24 B F15 K N O6 S'
_chemical_formula_sum 'C31 H24 B F15 K N O6 S'
_chemical_formula_weight 873.47
_chemical_melting_point ?
_chemical_name_systematic
;                                                                               
?                                                                               
;
_space_group_IT_number 14
_symmetry_cell_setting monoclinic
_symmetry_space_group_name_Hall '-P 2ybc'
_symmetry_space_group_name_H-M 'P 1 21/c 1'
_atom_sites_solution_hydrogens geom
_atom_sites_solution_primary direct
_audit_creation_method CRYSTALS_ver_12_03_99
_cell_angle_alpha 90
_cell_angle_beta 97.339(5)
_cell_angle_gamma 90
_cell_formula_units_Z 4
_cell_length_a 8.9130(5)
_cell_length_b 21.0570(15)
_cell_length_c 18.7380(14)
_cell_measurement_reflns_used 35534
_cell_measurement_temperature 150
_cell_measurement_theta_max 27
_cell_measurement_theta_min 0
_cell_volume 3488.0(4)
_computing_cell_refinement
;
'DIP2000 software DENZO, Otwinowski & Minor, 1996'
;
_computing_data_collection 'DIP2000 software ,Xpress, MAC Science, 1989'
_computing_data_reduction
;
'DIP2000 software DENZO, Otwinowski & Minor, 1996'
;
_diffrn_ambient_temperature 150
_diffrn_measured_fraction_theta_max 0.910
_diffrn_measurement_device_type '  Enraf-nonius DIP2000 '
_diffrn_measurement_method \w
_diffrn_radiation_monochromator graphite
_diffrn_radiation_type 'Mo K\a'
_diffrn_radiation_wavelength 0.71069
_diffrn_reflns_av_R_equivalents 0.04
_diffrn_reflns_limit_h_max 11
_diffrn_reflns_limit_h_min 0
_diffrn_reflns_limit_k_max 26
_diffrn_reflns_limit_k_min 0
_diffrn_reflns_limit_l_max 23
_diffrn_reflns_limit_l_min -23
_diffrn_reflns_number 35534
_diffrn_reflns_theta_max 26.57
_diffrn_reflns_theta_min 0.00
_diffrn_standards_decay_% 0.00
_diffrn_standards_interval_count 0
_diffrn_standards_interval_time 0
_diffrn_standards_number 0
_exptl_absorpt_coefficient_mu 0.34
_exptl_absorpt_correction_T_max 0.90
_exptl_absorpt_correction_T_min 0.90
_exptl_absorpt_correction_type multi-scan
_exptl_crystal_colour ' colourless '
_exptl_crystal_density_diffrn 1.66
_exptl_crystal_density_meas ?
_exptl_crystal_description ' prism '
_exptl_crystal_F_000 1762.26
_exptl_crystal_size_max 0.30
_exptl_crystal_size_mid 0.30
_exptl_crystal_size_min 0.30
_refine_diff_density_max 0.89
_refine_diff_density_min -0.86
_refine_ls_extinction_method None
_refine_ls_goodness_of_fit_ref 0.9950
_refine_ls_hydrogen_treatment noref
_refine_ls_matrix_type full
_refine_ls_number_parameters 508
_refine_ls_number_reflns 4777
_refine_ls_R_factor_gt 0.0884
_refine_ls_shift/su_max 0.000390
_refine_ls_structure_factor_coef F
_refine_ls_weighting_details
;
Chebychev polynomial with 3 parameters, Carruthers & Watkin , 1979, 
1.33    -3.64     1.01    
;
_refine_ls_weighting_scheme calc
_refine_ls_wR_factor_ref 0.0152
_reflns_limit_h_max 11
_reflns_limit_h_min -11
_reflns_limit_k_max 26
_reflns_limit_k_min 0
_reflns_limit_l_max 23
_reflns_limit_l_min 0
_reflns_number_gt 4777
_reflns_number_total 6629
_reflns_threshold_expression >5.00\s(I)
_cod_data_source_file b302163g.txt
_cod_data_source_block compound1
_cod_depositor_comments
;
The following automatic conversions were performed:
'_symmetry_cell_setting' value 'Monoclinic ' changed to 'monoclinic'
according to '/home/adriana/struct/CIF-dictionaries/cif_core.dic'
dictionary named 'cif_core.dic' version 2.4.1 from 2010-06-29.

Automatic conversion script
Id: cif_fix_enum 1555 2011-01-17 13:19:09Z saulius 

The following automatic conversions were performed:

'_chemical_melting_point' value 'not measured' was changed to '?' -
the value is undefined or not given.

Automatic conversion script
Id: cif_fix_values 1569 2011-02-09 13:29:24Z adriana 
;
_cod_original_cell_volume 3488.0(5)
_cod_original_sg_symbol_H-M 'P 1 21/c 1 '
_cod_database_code 7012876

loop_
_symmetry_equiv_pos_as_xyz
x,y,z
-x,-y,-z
-x,y+1/2,-z+1/2
x,-y+1/2,z+1/2

loop_
_atom_site_label
_atom_site_fract_x
_atom_site_fract_y
_atom_site_fract_z
_atom_site_U_iso_or_equiv
_atom_site_occupancy
_atom_site_adp_type
K1 1.0000 0.0000 0.5000 0.0259 1.0000 Uani
K2 0.0000 0.5000 0.5000 0.0289 1.0000 Uani
C1 0.8069(3) 0.25237(11) 0.7184(1) 0.0254 1.0000 Uani
C11 0.4688(3) 0.2122(1) 0.79229(11) 0.0249 1.0000 Uani
C12 0.5249(2) 0.15430(11) 0.81847(11) 0.0265 1.0000 Uani
C13 0.4938(3) 0.12757(11) 0.88217(12) 0.0306 1.0000 Uani
C14 0.4069(3) 0.16020(11) 0.92435(11) 0.0321 1.0000 Uani
C15 0.3504(3) 0.21908(11) 0.90229(12) 0.0307 1.0000 Uani
C16 0.3800(3) 0.2427(1) 0.83752(11) 0.0278 1.0000 Uani
C21 0.4355(3) 0.3076(1) 0.69191(11) 0.0242 1.0000 Uani
C22 0.4924(3) 0.3606(1) 0.72985(12) 0.0293 1.0000 Uani
C23 0.4381(3) 0.4216(1) 0.71715(14) 0.0349 1.0000 Uani
C24 0.3196(3) 0.43091(11) 0.66413(15) 0.0369 1.0000 Uani
C25 0.2595(3) 0.38037(13) 0.62436(13) 0.0341 1.0000 Uani
C26 0.3164(2) 0.3204(1) 0.63977(12) 0.0266 1.0000 Uani
C31 0.4516(3) 0.1830(1) 0.64933(12) 0.0269 1.0000 Uani
C32 0.5070(3) 0.18579(11) 0.58426(12) 0.0310 1.0000 Uani
C33 0.4784(3) 0.14128(12) 0.53036(13) 0.0356 1.0000 Uani
C34 0.3879(3) 0.09005(11) 0.54114(13) 0.0379 1.0000 Uani
C35 0.3259(3) 0.0864(1) 0.60359(13) 0.0339 1.0000 Uani
C36 0.3566(3) 0.13192(11) 0.65520(11) 0.0296 1.0000 Uani
C41 0.8013(3) 0.02866(11) 0.65588(12) 0.0309 1.0000 Uani
C42 0.8617(3) 0.09415(11) 0.64269(12) 0.0337 1.0000 Uani
C44 0.9359(3) 0.1608(1) 0.55270(13) 0.0377 1.0000 Uani
C45 0.9295(3) 0.16691(11) 0.47257(14) 0.0398 1.0000 Uani
C47 1.0152(3) 0.12411(11) 0.36996(12) 0.0328 1.0000 Uani
C48 1.1325(3) 0.0797(1) 0.34616(11) 0.0328 1.0000 Uani
C51 -0.2249(3) 0.46916(13) 0.64576(13) 0.0396 1.0000 Uani
C52 -0.1153(3) 0.51847(11) 0.67720(14) 0.0379 1.0000 Uani
C54 0.0165(3) 0.61017(11) 0.64986(14) 0.0373 1.0000 Uani
C55 0.0521(3) 0.65233(11) 0.58912(13) 0.0357 1.0000 Uani
C57 0.1757(3) 0.6554(1) 0.48562(13) 0.0379 1.0000 Uani
C58 0.2562(3) 0.61542(12) 0.43658(13) 0.0373 1.0000 Uani
N1 0.6767(2) 0.24172(8) 0.7173(1) 0.0280 1.0000 Uani
O43 0.87109(19) 0.10124(7) 0.56771(8) 0.0325 1.0000 Uani
O46 1.02337(19) 0.12020(7) 0.44655(8) 0.0328 1.0000 Uani
O49 1.09066(19) 0.01649(6) 0.36232(8) 0.0301 1.0000 Uani
O53 -0.08462(19) 0.56114(7) 0.62156(8) 0.0324 1.0000 Uani
O56 0.13368(19) 0.61684(7) 0.54238(8) 0.0313 1.0000 Uani
O59 0.15784(18) 0.56743(7) 0.40561(8) 0.0317 1.0000 Uani
S1 0.98406(7) 0.26459(4) 0.71927(4) 0.0445 1.0000 Uani
F12 0.61009(16) 0.11874(6) 0.77889(6) 0.0327 1.0000 Uani
F13 0.54386(17) 0.06959(6) 0.90252(7) 0.0408 1.0000 Uani
F14 0.37636(18) 0.13588(7) 0.98712(7) 0.0452 1.0000 Uani
F15 0.26563(16) 0.25188(7) 0.94347(7) 0.0417 1.0000 Uani
F16 0.31595(15) 0.29956(6) 0.81931(7) 0.0352 1.0000 Uani
F22 0.60598(16) 0.35335(7) 0.78447(8) 0.0425 1.0000 Uani
F23 0.4974(2) 0.47028(6) 0.75741(9) 0.0535 1.0000 Uani
F24 0.26118(18) 0.48924(6) 0.65113(9) 0.0551 1.0000 Uani
F25 0.14682(18) 0.39057(7) 0.57114(8) 0.0461 1.0000 Uani
F26 0.24660(15) 0.27388(6) 0.59822(7) 0.0347 1.0000 Uani
F32 0.59267(16) 0.23586(6) 0.56890(7) 0.0431 1.0000 Uani
F33 0.53416(18) 0.14778(9) 0.46715(8) 0.0547 1.0000 Uani
F34 0.3580(2) 0.04529(7) 0.48999(8) 0.0561 1.0000 Uani
F35 0.23269(19) 0.03725(7) 0.61364(8) 0.0549 1.0000 Uani
F36 0.28444(16) 0.12486(7) 0.71429(7) 0.0438 1.0000 Uani
B1 0.5044(3) 0.23594(11) 0.71224(14) 0.0247 1.0000 Uani
H411 0.7789 0.0237 0.7063 0.0600 1.0000 Uiso
H412 0.6998 0.0223 0.6227 0.0600 1.0000 Uiso
H421 0.9684 0.0989 0.6697 0.0600 1.0000 Uiso
H422 0.7983 0.1292 0.6588 0.0600 1.0000 Uiso
H441 1.0471 0.1623 0.5749 0.0600 1.0000 Uiso
H442 0.8825 0.1967 0.5732 0.0600 1.0000 Uiso
H451 0.9625 0.2107 0.4593 0.0499 1.0000 Uiso
H452 0.8210 0.1609 0.4501 0.0499 1.0000 Uiso
H471 1.0308 0.1689 0.3535 0.0600 1.0000 Uiso
H472 0.9107 0.1100 0.3459 0.0600 1.0000 Uiso
H481 1.2361 0.0902 0.3751 0.0600 1.0000 Uiso
H482 1.1442 0.0845 0.2942 0.0600 1.0000 Uiso
H511 -0.2563 0.4402 0.6844 0.0525 1.0000 Uiso
H512 -0.3208 0.4902 0.6212 0.0525 1.0000 Uiso
H521 -0.1607 0.5430 0.7162 0.0511 1.0000 Uiso
H522 -0.0204 0.4976 0.7002 0.0511 1.0000 Uiso
H541 -0.0271 0.6348 0.6878 0.0490 1.0000 Uiso
H542 0.1158 0.5902 0.6734 0.0490 1.0000 Uiso
H551 0.1099 0.6909 0.6080 0.0444 1.0000 Uiso
H552 -0.0484 0.6677 0.5617 0.0444 1.0000 Uiso
H571 0.2371 0.6927 0.5046 0.0486 1.0000 Uiso
H572 0.0779 0.6737 0.4563 0.0486 1.0000 Uiso
H581 0.2930 0.6420 0.3976 0.0457 1.0000 Uiso
H582 0.3472 0.5954 0.4658 0.0457 1.0000 Uiso

loop_
_atom_site_aniso_label
_atom_site_aniso_U_11
_atom_site_aniso_U_22
_atom_site_aniso_U_33
_atom_site_aniso_U_23
_atom_site_aniso_U_13
_atom_site_aniso_U_12
K1 0.0368(4) 0.0190(3) 0.0233(3) -0.0004(3) 0.0087(3) -0.0022(3)
K2 0.0384(4) 0.0212(3) 0.0288(4) 0.0002(3) 0.0103(3) -0.0024(3)
C1 0.0337(13) 0.024(1) 0.0180(9) -0.0040(9) 0.0025(9) 0.001(1)
C11 0.0236(12) 0.0278(12) 0.0238(11) -0.0005(9) 0.0044(9) -0.0062(9)
C12 0.0221(12) 0.0358(13) 0.0219(11) -0.005(1) 0.0040(9) -0.000(1)
C13 0.0266(13) 0.0312(12) 0.0330(13) -0.001(1) -0.000(1) 0.004(1)
C14 0.0259(14) 0.0510(15) 0.0196(11) 0.005(1) 0.004(1) 0.0006(11)
C15 0.0263(13) 0.0403(13) 0.0278(12) -0.008(1) 0.0123(11) 0.001(1)
C16 0.0248(11) 0.0258(12) 0.0324(12) -0.0069(9) 0.003(1) 0.0007(9)
C21 0.0236(12) 0.0215(11) 0.0299(12) 0.0035(8) 0.0127(11) -0.0008(9)
C22 0.0264(12) 0.0292(11) 0.0352(13) -0.0008(9) 0.0148(11) -0.002(1)
C23 0.0341(14) 0.0227(12) 0.0521(15) -0.005(1) 0.0219(13) -0.005(1)
C24 0.0335(15) 0.0307(12) 0.0521(16) 0.0073(11) 0.0271(14) 0.0046(11)
C25 0.0255(14) 0.0451(15) 0.0339(14) 0.009(1) 0.0125(11) 0.0053(11)
C26 0.0239(13) 0.0287(11) 0.0293(12) 0.0009(9) 0.0117(11) -0.0032(9)
C31 0.0255(13) 0.0276(11) 0.0276(11) -0.0031(9) 0.003(1) 0.0044(9)
C32 0.0306(14) 0.0353(13) 0.0270(11) 0.0027(9) 0.0025(11) 0.000(1)
C33 0.0364(15) 0.0458(16) 0.0255(13) -0.005(1) 0.0067(11) 0.0100(12)
C34 0.0449(16) 0.0288(12) 0.0355(13) -0.011(1) -0.0126(12) 0.0088(11)
C35 0.0347(15) 0.0265(12) 0.0381(14) -0.0017(9) -0.0045(11) -0.004(1)
C36 0.0270(13) 0.0323(12) 0.0295(13) 0.0040(9) 0.004(1) -0.003(1)
C41 0.0360(15) 0.0342(12) 0.0250(11) -0.0052(9) 0.0139(11) -0.0003(11)
C42 0.0470(16) 0.0295(12) 0.0256(11) -0.007(1) 0.008(1) 0.0029(11)
C44 0.0500(16) 0.0213(11) 0.0441(14) -0.001(1) 0.0155(12) 0.0067(11)
C45 0.0483(17) 0.0252(12) 0.0501(15) 0.008(1) 0.0225(13) 0.0113(11)
C47 0.0439(16) 0.0282(13) 0.0281(12) 0.0116(9) 0.0119(11) 0.000(1)
C48 0.0443(15) 0.0328(12) 0.0239(11) 0.0045(9) 0.0141(11) -0.000(1)
C51 0.0424(16) 0.0433(15) 0.0366(15) -0.0042(11) 0.0184(12) -0.0062(12)
C52 0.0426(16) 0.0374(13) 0.0364(13) 0.001(1) 0.0153(12) -0.0029(11)
C54 0.0457(16) 0.0292(12) 0.0369(13) -0.004(1) 0.0051(11) -0.0039(11)
C55 0.0430(15) 0.0223(11) 0.0426(14) -0.004(1) 0.0092(12) 0.0005(11)
C57 0.0442(16) 0.0260(12) 0.0439(14) 0.0039(11) 0.0068(12) -0.0174(11)
C58 0.0406(15) 0.0381(14) 0.0352(13) -0.000(1) 0.0129(11) -0.0157(12)
N1 0.0279(12) 0.026(1) 0.031(1) -0.0008(8) 0.0064(8) -0.0002(8)
O43 0.043(1) 0.0241(7) 0.0320(8) -0.0020(6) 0.0123(7) -0.0017(7)
O46 0.041(1) 0.0255(7) 0.0340(9) 0.0051(7) 0.0115(8) 0.0068(7)
O49 0.035(1) 0.0269(9) 0.0305(8) -0.0006(6) 0.0123(7) -0.0053(6)
O53 0.035(1) 0.0324(9) 0.0296(8) -0.0021(6) 0.0039(7) -0.0002(7)
O56 0.0381(9) 0.0219(7) 0.0359(9) 0.0011(6) 0.0128(8) -0.0026(7)
O59 0.0313(9) 0.0309(9) 0.0345(9) 0.0006(7) 0.0106(7) -0.0054(7)
S1 0.0260(3) 0.0633(4) 0.0458(4) -0.0189(3) 0.0109(3) -0.0115(3)
F12 0.0393(8) 0.0310(7) 0.0296(7) -0.0017(5) 0.0112(6) 0.0120(6)
F13 0.0500(9) 0.0367(7) 0.0360(7) 0.0085(6) 0.0066(7) 0.0059(7)
F14 0.0499(9) 0.057(1) 0.0315(8) 0.0101(6) 0.0146(6) 0.0062(7)
F15 0.0453(8) 0.0504(9) 0.0329(7) -0.0063(6) 0.0187(6) 0.0084(7)
F16 0.0359(8) 0.0325(7) 0.0398(7) -0.0011(6) 0.0147(6) 0.0047(6)
F22 0.0363(8) 0.0414(8) 0.0486(8) -0.0164(7) 0.0006(7) -0.0013(7)
F23 0.053(1) 0.0327(8) 0.0783(11) -0.0214(8) 0.0216(8) -0.0116(8)
F24 0.055(1) 0.0280(8) 0.0883(12) 0.0142(7) 0.0334(9) 0.0097(7)
F25 0.0422(9) 0.0492(9) 0.0481(9) 0.0149(7) 0.0103(8) 0.0173(7)
F26 0.0327(8) 0.0374(7) 0.0330(8) -0.0034(6) -0.0001(6) 0.0052(6)
F32 0.050(1) 0.0468(9) 0.0352(7) 0.0027(6) 0.0170(7) -0.0138(7)
F33 0.0576(11) 0.0781(12) 0.0301(8) -0.0126(7) 0.0119(7) 0.0025(9)
F34 0.0689(12) 0.0487(9) 0.0455(9) -0.0283(7) -0.0131(8) 0.0078(8)
F35 0.0600(11) 0.0447(9) 0.056(1) -0.0005(7) -0.0098(8) -0.0232(8)
F36 0.0429(9) 0.055(1) 0.0342(8) 0.0014(6) 0.0078(7) -0.0219(7)
B1 0.0218(14) 0.0215(13) 0.0313(14) -0.000(1) 0.0053(11) 0.001(1)

loop_
_atom_type_symbol
_atom_type_scat_dispersion_real
_atom_type_scat_dispersion_imag
_atom_type_scat_Cromer_Mann_a1
_atom_type_scat_Cromer_Mann_b1
_atom_type_scat_Cromer_Mann_a2
_atom_type_scat_Cromer_Mann_b2
_atom_type_scat_Cromer_Mann_a3
_atom_type_scat_Cromer_Mann_b3
_atom_type_scat_Cromer_Mann_a4
_atom_type_scat_Cromer_Mann_b4
_atom_type_scat_Cromer_Mann_c
_atom_type_scat_source
'C   ' 0.0020 0.0020 2.3100 20.8439 1.0200 10.2075 1.5886 0.5687 0.8650 51.6512 0.2156 International_Tables_Vol_IV_Table_2.2B
'H   ' 0.0000 0.0000 0.4930 10.5109 0.3229 26.1257 0.1402 3.1424 0.0408 57.7997 0.0030 International_Tables_Vol_IV_Table_2.2B
'B   ' 0.0000 0.0010 2.0545 23.2185 1.3326 1.0210 1.0979 60.3498 0.7068 0.1403 -0.1932 International_Tables_Vol_IV_Table_2.2B
'F   ' 0.0140 0.0100 3.5392 10.2825 2.6412 4.2944 1.5170 0.2615 1.0243 26.1476 0.2776 International_Tables_Vol_IV_Table_2.2B
'N   ' 0.0040 0.0030 12.2126 0.0057 3.1322 9.8933 2.0125 28.9975 1.1663 0.5826 -11.5290 International_Tables_Vol_IV_Table_2.2B
'S   ' 0.1100 0.1240 6.9053 1.4679 5.2034 22.2151 1.4379 0.2536 1.5863 56.1720 0.8669 International_Tables_Vol_IV_Table_2.2B
'O   ' 0.0080 0.0060 3.0485 13.2771 2.2868 5.7011 1.5463 0.3239 0.8670 32.9089 0.2508 International_Tables_Vol_IV_Table_2.2B
'K   ' 0.1790 0.2500 8.2186 12.7949 7.4398 0.7748 1.0519 213.1870 0.8659 41.6841 1.4228 International_Tables_Vol_IV_Table_2.2B

loop_
_geom_angle_atom_site_label_1
_geom_angle_site_symmetry_1
_geom_angle_atom_site_label_2
_geom_angle_site_symmetry_2
_geom_angle_atom_site_label_3
_geom_angle_site_symmetry_3
_geom_angle
_geom_angle_publ_flag
N1 . C1 . S1 . 178.3(2) yes
C12 . C11 . C16 . 113.53(19) yes
C12 . C11 . B1 . 119.08(18) yes
C16 . C11 . B1 . 127.32(19) yes
C11 . C12 . C13 . 124.22(19) yes
C11 . C12 . F12 . 119.75(19) yes
C13 . C12 . F12 . 115.9(2) yes
C12 . C13 . C14 . 119.3(2) yes
C12 . C13 . F13 . 121.5(2) yes
C14 . C13 . F13 . 119.2(2) yes
C13 . C14 . C15 . 119.46(19) yes
C13 . C14 . F14 . 120.7(2) yes
C15 . C14 . F14 . 119.85(19) yes
C14 . C15 . C16 . 119.14(19) yes
C14 . C15 . F15 . 120.10(19) yes
C16 . C15 . F15 . 120.7(2) yes
C11 . C16 . C15 . 124.3(2) yes
C11 . C16 . F16 . 120.70(19) yes
C15 . C16 . F16 . 114.98(18) yes
C22 . C21 . C26 . 113.8(2) yes
C22 . C21 . B1 . 121.1(2) yes
C26 . C21 . B1 . 125.00(19) yes
C21 . C22 . C23 . 124.4(2) yes
C21 . C22 . F22 . 119.1(2) yes
C23 . C22 . F22 . 116.6(2) yes
C22 . C23 . C24 . 118.6(2) yes
C22 . C23 . F23 . 120.6(2) yes
C24 . C23 . F23 . 120.8(2) yes
C23 . C24 . C25 . 119.8(2) yes
C23 . C24 . F24 . 120.5(2) yes
C25 . C24 . F24 . 119.8(3) yes
C24 . C25 . C26 . 119.4(2) yes
C24 . C25 . F25 . 119.0(2) yes
C26 . C25 . F25 . 121.6(2) yes
C21 . C26 . C25 . 124.1(2) yes
C21 . C26 . F26 . 121.54(19) yes
C25 . C26 . F26 . 114.4(2) yes
C32 . C31 . C36 . 113.4(2) yes
C32 . C31 . B1 . 120.26(19) yes
C36 . C31 . B1 . 126.29(18) yes
C31 . C32 . C33 . 124.6(2) yes
C31 . C32 . F32 . 119.9(2) yes
C33 . C32 . F32 . 115.49(19) yes
C32 . C33 . C34 . 118.8(2) yes
C32 . C33 . F33 . 121.4(2) yes
C34 . C33 . F33 . 119.8(2) yes
C33 . C34 . C35 . 118.8(2) yes
C33 . C34 . F34 . 120.7(2) yes
C35 . C34 . F34 . 120.5(2) yes
C34 . C35 . C36 . 120.2(2) yes
C34 . C35 . F35 . 119.2(2) yes
C36 . C35 . F35 . 120.6(2) yes
C31 . C36 . C35 . 124.1(2) yes
C31 . C36 . F36 . 120.61(18) yes
C35 . C36 . F36 . 115.3(2) yes
C42 . C41 . O49 2_756 107.69(18) yes
C42 . C41 . H411 . 111.7 no
O49 2_756 C41 . H411 . 112.4 no
C42 . C41 . H412 . 108.7 no
O49 2_756 C41 . H412 . 109.57 no
H411 . C41 . H412 . 106.8 no
C41 . C42 . O43 . 108.86(18) yes
C41 . C42 . H421 . 109.7 no
O43 . C42 . H421 . 108.0 no
C41 . C42 . H422 . 113.4 no
O43 . C42 . H422 . 109.1 no
H421 . C42 . H422 . 107.7 no
C45 . C44 . O43 . 108.00(19) yes
C45 . C44 . H441 . 108.4 no
O43 . C44 . H441 . 110.1 no
C45 . C44 . H442 . 111.2 no
O43 . C44 . H442 . 111.5 no
H441 . C44 . H442 . 107.6 no
C44 . C45 . O46 . 109.6(2) yes
C44 . C45 . H451 . 110.5 no
O46 . C45 . H451 . 110.3 no
C44 . C45 . H452 . 108.5 no
O46 . C45 . H452 . 110.1 no
H451 . C45 . H452 . 107.8 no
C48 . C47 . O46 . 108.17(18) yes
C48 . C47 . H471 . 111.1 no
O46 . C47 . H471 . 111.7 no
C48 . C47 . H472 . 108.3 no
O46 . C47 . H472 . 110.61 no
H471 . C47 . H472 . 106.8 no
C47 . C48 . O49 . 107.79(18) yes
C47 . C48 . H481 . 108.57 no
O49 . C48 . H481 . 109.18 no
C47 . C48 . H482 . 112.8 no
O49 . C48 . H482 . 111.44 no
H481 . C48 . H482 . 107.0 no
C52 . C51 . O59 2_566 109.47(19) yes
C52 . C51 . H511 . 111.2 no
O59 2_566 C51 . H511 . 109.7 no
C52 . C51 . H512 . 110.2 no
O59 2_566 C51 . H512 . 109.3 no
H511 . C51 . H512 . 107.0 no
C51 . C52 . O53 . 109.0(2) yes
C51 . C52 . H521 . 109.6 no
O53 . C52 . H521 . 109.5 no
C51 . C52 . H522 . 109.7 no
O53 . C52 . H522 . 111.1 no
H521 . C52 . H522 . 107.8 no
C55 . C54 . O53 . 109.2(2) yes
C55 . C54 . H541 . 111.7 no
O53 . C54 . H541 . 110.9 no
C55 . C54 . H542 . 108.2 no
O53 . C54 . H542 . 109.4 no
H541 . C54 . H542 . 107.4 no
C54 . C55 . O56 . 109.23(19) yes
C54 . C55 . H551 . 111.0 no
O56 . C55 . H551 . 111.3 no
C54 . C55 . H552 . 108.0 no
O56 . C55 . H552 . 109.9 no
H551 . C55 . H552 . 107.3 no
C58 . C57 . O56 . 109.34(19) yes
C58 . C57 . H571 . 112.2 no
O56 . C57 . H571 . 111.5 no
C58 . C57 . H572 . 108.6 no
O56 . C57 . H572 . 108.8 no
H571 . C57 . H572 . 106.3 no
C57 . C58 . O59 . 109.48(19) yes
C57 . C58 . H581 . 111.1 no
O59 . C58 . H581 . 110.0 no
C57 . C58 . H582 . 108.4 no
O59 . C58 . H582 . 109.7 no
H581 . C58 . H582 . 108.1 no
C1 . N1 . B1 . 173.1(2) yes
C42 . O43 . C44 . 111.30(17) yes
C45 . O46 . C47 . 110.39(18) yes
C41 2_756 O49 . C48 . 111.67(17) yes
C52 . O53 . C54 . 110.75(18) yes
C55 . O56 . C57 . 111.40(17) yes
C51 2_566 O59 . C58 . 111.90(18) yes
C11 . B1 . C21 . 112.12(16) yes
C11 . B1 . C31 . 112.02(16) yes
C21 . B1 . C31 . 112.86(19) yes
C11 . B1 . N1 . 106.03(18) yes
C21 . B1 . N1 . 106.35(16) yes
C31 . B1 . N1 . 106.89(17) yes

loop_
_geom_bond_atom_site_label_1
_geom_bond_site_symmetry_1
_geom_bond_atom_site_label_2
_geom_bond_site_symmetry_2
_geom_bond_distance
_geom_bond_publ_flag
C1 . N1 . 1.180(3) yes
C1 . S1 . 1.598(2) yes
C11 . C12 . 1.384(3) yes
C11 . C16 . 1.388(3) yes
C11 . B1 . 1.650(3) yes
C12 . C13 . 1.379(3) yes
C12 . F12 . 1.353(2) yes
C13 . C14 . 1.361(3) yes
C13 . F13 . 1.339(2) yes
C14 . C15 . 1.381(3) yes
C14 . F14 . 1.342(2) yes
C15 . C16 . 1.368(3) yes
C15 . F15 . 1.339(3) yes
C16 . F16 . 1.352(2) yes
C21 . C22 . 1.386(3) yes
C21 . C26 . 1.375(3) yes
C21 . B1 . 1.654(3) yes
C22 . C23 . 1.382(3) yes
C22 . F22 . 1.353(3) yes
C23 . C24 . 1.369(4) yes
C23 . F23 . 1.340(3) yes
C24 . C25 . 1.368(4) yes
C24 . F24 . 1.344(3) yes
C25 . C26 . 1.377(3) yes
C25 . F25 . 1.339(3) yes
C26 . F26 . 1.353(2) yes
C31 . C32 . 1.374(3) yes
C31 . C36 . 1.382(3) yes
C31 . B1 . 1.647(3) yes
C32 . C33 . 1.377(3) yes
C32 . F32 . 1.354(3) yes
C33 . C34 . 1.377(4) yes
C33 . F33 . 1.349(3) yes
C34 . C35 . 1.359(3) yes
C34 . F34 . 1.346(3) yes
C35 . C36 . 1.365(3) yes
C35 . F35 . 1.355(3) yes
C36 . F36 . 1.358(2) yes
C41 . C42 . 1.512(3) yes
C41 . O49 2_756 1.425(3) yes
C41 . H411 . 0.995 no
C41 . H412 . 1.039 no
C42 . O43 . 1.426(3) yes
C42 . H421 . 1.024 no
C42 . H422 . 0.999 no
C44 . C45 . 1.501(3) yes
C44 . O43 . 1.423(3) yes
C44 . H441 . 1.025 no
C44 . H442 . 0.998 no
C45 . O46 . 1.417(3) yes
C45 . H451 . 1.009 no
C45 . H452 . 1.013 no
C47 . C48 . 1.512(3) yes
C47 . O46 . 1.430(3) yes
C47 . H471 . 1.008 no
C47 . H472 . 1.026 no
C48 . O49 . 1.425(3) yes
C48 . H481 . 1.033 no
C48 . H482 . 0.998 no
C51 . C52 . 1.494(4) yes
C51 . O59 2_566 1.423(3) yes
C51 . H511 . 1.013 no
C51 . H512 . 1.018 no
C52 . O53 . 1.429(3) yes
C52 . H521 . 1.021 no
C52 . H522 . 1.001 no
C54 . C55 . 1.509(3) yes
C54 . O53 . 1.427(3) yes
C54 . H541 . 0.999 no
C54 . H542 . 1.027 no
C55 . O56 . 1.420(3) yes
C55 . H551 . 1.001 no
C55 . H552 . 1.027 no
C57 . C58 . 1.495(3) yes
C57 . O56 . 1.425(3) yes
C57 . H571 . 0.997 no
C57 . H572 . 1.044 no
C58 . O59 . 1.413(3) yes
C58 . H581 . 1.007 no
C58 . H582 . 1.010 no
N1 . B1 . 1.531(3) yes
